data_4321260
loop_
_publ_author_name
'Simon Allen'
'Stephen Barlow'
'P. Shiv Halasyamani'
'J. Frederick W. Mosselmans'
'Dermot O'Hare'
'Susan M. Walker'
'Richard I. Walton'

_publ_section_title
;
 Hydrothermal Synthesis of (C6N2H14)2(UVI2UIVO4F12), a Mixed-Valent
 One-Dimensional Uranium Oxyfluoride
;
_journal_name_full 'Inorganic Chemistry'
_journal_page_first 3791
_journal_page_last 3798
_journal_paper_doi 10.1021/ic000193r
_journal_volume 39
_journal_year 2000
_chemical_compound_source 'synthesis as described'
_chemical_formula_moiety 'C12 H28 F12 N4 O4 U3'
_chemical_formula_structural 'C12 H28 F12 N4 O4 U3'
_chemical_formula_sum 'C12 H28 F12 N4 O4 U3'
_chemical_formula_weight 1234.47
_chemical_name_systematic
;
 ?
;
_space_group_IT_number 36
_symmetry_cell_setting orthorhombic
_symmetry_Int_Tables_number 36
_symmetry_space_group_name_Hall 'C 2c -2'
_symmetry_space_group_name_H-M 'C m c 21'
_atom_sites_solution_hydrogens geom
_atom_sites_solution_primary direct
_atom_sites_solution_secondary difmap
_audit_conform_dict_location ftp://ftp.iucr.org/cifdics/cif_core_2.1beta5.dic
_audit_conform_dict_name cif_core.dic
_audit_conform_dict_version 2.1beta5
_audit_creation_date 2000-02-10T10:59:35-00:00
_audit_creation_method 'WinGX routine CIF_UPDATE'
_cell_angle_alpha 90
_cell_angle_beta 90
_cell_angle_gamma 90
_cell_formula_units_Z 4
_cell_length_a 14.2660(15)
_cell_length_b 24.5130(10)
_cell_length_c 7.201(2)
_cell_measurement_reflns_used 25
_cell_measurement_temperature 150(2)
_cell_measurement_theta_max 0
_cell_measurement_theta_min 0
_cell_measurement_wavelength 0.71073
_cell_volume 2518.2(8)
_computing_molecular_graphics 'Ortep-3 for Windows (Farrugia, 1997)'
_computing_publication_material 'WinGX publication routines (Farrugia, 1999)'
_computing_structure_refinement 'SHELXL-93 (Sheldrick, 1993)'
_diffrn_ambient_temperature 150(2)
_diffrn_radiation_monochromator graphite
_diffrn_radiation_probe x-ray
_diffrn_radiation_type MoK\a
_diffrn_radiation_wavelength 0.71073
_diffrn_reflns_av_R_equivalents 0
_diffrn_reflns_av_sigmaI/netI 0.031
_diffrn_reflns_limit_h_max 17
_diffrn_reflns_limit_h_min -17
_diffrn_reflns_limit_k_max 30
_diffrn_reflns_limit_k_min -30
_diffrn_reflns_limit_l_max 8
_diffrn_reflns_limit_l_min -8
_diffrn_reflns_number 2400
_diffrn_reflns_theta_max 26.53
_diffrn_reflns_theta_min 1.65
_exptl_absorpt_coefficient_mu 19.36
_exptl_crystal_colour green
_exptl_crystal_density_diffrn 3.256
_exptl_crystal_density_method none
_exptl_crystal_description needle
_exptl_crystal_F_000 2176
_exptl_crystal_size_max 1.5
_exptl_crystal_size_mid 0.15
_exptl_crystal_size_min 0.05
_refine_diff_density_max 3.037
_refine_diff_density_min -3.882
_refine_diff_density_rms 0.34
_refine_ls_abs_structure_details 'Flack H D (1983), Acta Cryst. A39, 876-881'
_refine_ls_abs_structure_Flack 0.46(7)
_refine_ls_extinction_method none
_refine_ls_goodness_of_fit_all 1.274
_refine_ls_goodness_of_fit_gt 1.274
_refine_ls_matrix_type full
_refine_ls_number_parameters 178
_refine_ls_number_reflns 2399
_refine_ls_number_restraints 139
_refine_ls_restrained_S_all 1.266
_refine_ls_restrained_S_obs 1.249
_refine_ls_R_factor_all 0.0521
_refine_ls_R_factor_gt 0.0518
_refine_ls_shift/su_max -0.01
_refine_ls_shift/su_mean 0.001
_refine_ls_structure_factor_coef Fsqd
_refine_ls_weighting_details 'w=1/[\s^2^(Fo^2^)+(0.0001P)^2^+247.8399P] where P=(Fo^2^+2Fc^2^)/3'
_refine_ls_weighting_scheme calc
_refine_ls_wR_factor_all 0.1109
_refine_ls_wR_factor_gt 0.1093
_reflns_number_gt 2399
_reflns_number_total 2400
_reflns_threshold_expression >2sigma(I)
_cod_data_source_file ic000193r.cif
_cod_data_source_block ufo17
_cod_depositor_comments
;
The following automatic conversions were performed:

'_refine_ls_weighting_scheme' value 'calc
w=1/[\s^2^(Fo^2^)+(0.0001P)^2^+247.8399P] where P=(Fo^2^+2Fc^2^)/3'
was changed to 'calc'. New tag '_refine_ls_weighting_details' was
created. The value of the new tag was set to
'w=1/[\s^2^(Fo^2^)+(0.0001P)^2^+247.8399P] where P=(Fo^2^+2Fc^2^)/3'.

Automatic conversion script
Id: cif_fix_values 3143 2015-03-26 13:38:13Z robertas 
;
_cod_database_code 4321260

loop_
_symmetry_equiv_pos_as_xyz
'x, y, z'
'-x, -y, z+1/2'
'-x, y, z'
'x, -y, z+1/2'
'x+1/2, y+1/2, z'
'-x+1/2, -y+1/2, z+1/2'
'-x+1/2, y+1/2, z'
'x+1/2, -y+1/2, z+1/2'

loop_
_atom_site_label
_atom_site_type_symbol
_atom_site_fract_x
_atom_site_fract_y
_atom_site_fract_z
_atom_site_U_iso_or_equiv
_atom_site_adp_type
_atom_site_occupancy
_atom_site_calc_flag
_atom_site_refinement_flags
_atom_site_disorder_group
U1 U 0 0.30347(3) 0.8973(3) 0.0149(2) Uani 1 d SU .
U2 U 0 0.46656(3) 0.8862(2) 0.0114(2) Uani 1 d SU .
U3 U 0 -0.03060(3) 0.8931(3) 0.0239(2) Uani 1 d SU .
O1 O 0 0.3016(14) 0.648(5) 0.030(7) Uani 1 d SU .
O2 O 0 0.3077(12) 1.142(4) 0.022(7) Uani 1 d SU .
O3 O -0.1238(10) -0.0281(6) 0.893(6) 0.052(4) Uani 1 d U .
F1 F 0 0.2140(5) 0.885(5) 0.023(3) Uani 1 d SU .
F2 F 0.1546(6) 0.2821(4) 0.895(4) 0.031(2) Uani 1 d U .
F3 F 0.0874(5) 0.3876(3) 0.895(3) 0.021(2) Uani 1 d U .
F4 F 0 0.4512(13) 1.196(4) 0.031(5) Uani 1 d SU .
F5 F 0.1463(6) 0.4919(4) 0.882(4) 0.028(2) Uani 1 d U .
F6 F 0 0.4527(10) 0.576(3) 0.018(4) Uani 1 d SU .
F7 F 0 0.0488(11) 0.700(3) 0.021(4) Uani 1 d SU .
F8 F 0 -0.0481(12) 0.571(3) 0.027(5) Uani 1 d SU .
F9 F -0.0309(13) -0.1183(8) 0.907(7) 0.040(6) Uani 0.5 d PU .
C4 C 0.215(2) 0.0907(12) 0.737(4) 0.032(7) Uani 1 d U .
H4A H 0.170(2) 0.0600(12) 0.749(4) 0.039 Uiso 1 calc R .
H4B H 0.248(2) 0.0872(12) 0.616(4) 0.039 Uiso 1 calc R .
C3 C 0.162(2) 0.1456(12) 0.747(5) 0.046(7) Uani 1 d U .
H3A H 0.165(2) 0.1637(12) 0.624(5) 0.055 Uiso 1 calc R .
H3B H 0.096(2) 0.1389(12) 0.779(5) 0.055 Uiso 1 calc R .
N1 N 0.2032(9) 0.1800(5) 0.883(5) 0.025(3) Uani 1 d U .
H1 H 0.1738(9) 0.2138(5) 0.879(5) 0.03 Uiso 1 calc R .
N2 N 0.2825(8) 0.0899(5) 0.889(4) 0.021(3) Uani 1 d U .
H2 H 0.3125(8) 0.0562(5) 0.890(4) 0.025 Uiso 1 calc R .
C1 C 0.3061(13) 0.1879(8) 0.863(4) 0.034(5) Uani 1 d U .
H1A H 0.3285(13) 0.2153(8) 0.954(4) 0.041 Uiso 1 calc R .
H1B H 0.3210(13) 0.2013(8) 0.737(4) 0.041 Uiso 1 calc R .
C5 C 0.232(2) 0.0978(12) 1.072(4) 0.033(6) Uani 1 d U .
H5A H 0.183(2) 0.0697(12) 1.087(4) 0.039 Uiso 1 calc R .
H5B H 0.278(2) 0.0938(12) 1.176(4) 0.039 Uiso 1 calc R .
C6 C 0.3541(13) 0.1334(7) 0.897(8) 0.038(4) Uani 1 d U .
H6A H 0.4028(13) 0.1270(7) 0.802(8) 0.046 Uiso 1 calc R .
H6B H 0.3846(13) 0.1334(7) 1.021(8) 0.046 Uiso 1 calc R .
C2 C 0.1885(18) 0.1540(11) 1.079(4) 0.033(6) Uani 1 d U .
H2A H 0.2190(18) 0.1766(11) 1.175(4) 0.04 Uiso 1 calc R .
H2B H 0.1209(18) 0.1513(11) 1.107(4) 0.04 Uiso 1 calc R .

loop_
_atom_site_aniso_label
_atom_site_aniso_U_11
_atom_site_aniso_U_22
_atom_site_aniso_U_33
_atom_site_aniso_U_23
_atom_site_aniso_U_13
_atom_site_aniso_U_12
U1 0.0100(3) 0.0121(3) 0.0226(5) -0.0112(6) 0 0
U2 0.0127(3) 0.0094(3) 0.0121(4) -0.0007(5) 0 0
U3 0.0331(4) 0.0222(4) 0.0165(5) -0.0067(7) 0 0
O1 0.036(11) 0.026(10) 0.028(10) 0.000(7) 0 0
O2 0.024(9) 0.019(10) 0.025(10) -0.003(7) 0 0
O3 0.046(6) 0.068(7) 0.042(7) -0.001(9) 0.006(9) -0.021(6)
F1 0.017(5) 0.011(5) 0.039(7) 0.000(7) 0 0
F2 0.015(4) 0.023(4) 0.056(6) 0.005(7) -0.007(7) 0.000(3)
F3 0.018(3) 0.016(3) 0.030(4) 0.002(4) 0.004(4) -0.002(3)
F4 0.037(7) 0.026(7) 0.029(7) 0.000(4) 0 0
F5 0.014(4) 0.025(4) 0.045(6) 0.002(7) 0.008(7) -0.007(3)
F6 0.026(6) 0.012(6) 0.018(6) -0.004(4) 0 0
F7 0.028(6) 0.017(6) 0.018(6) 0.001(4) 0 0
F8 0.034(6) 0.024(6) 0.023(6) -0.001(4) 0 0
F9 0.045(7) 0.035(7) 0.039(8) -0.002(5) -0.001(5) 0.002(4)
C4 0.031(8) 0.033(8) 0.033(8) -0.001(5) -0.002(5) 0.002(5)
C3 0.045(8) 0.047(8) 0.046(8) -0.003(5) -0.004(5) 0.003(5)
N1 0.027(4) 0.020(4) 0.028(5) 0.000(5) 0.001(5) 0.005(4)
N2 0.021(4) 0.021(4) 0.022(5) -0.001(5) 0.003(5) -0.002(4)
C1 0.034(6) 0.032(6) 0.037(7) 0.001(5) 0.002(5) -0.002(4)
C5 0.032(8) 0.033(7) 0.033(8) 0.003(5) 0.000(5) 0.002(5)
C6 0.035(6) 0.040(6) 0.038(6) 0.000(5) 0.000(5) 0.000(4)
C2 0.032(7) 0.033(7) 0.034(7) 0.000(5) 0.003(5) 0.000(5)

loop_
_atom_type_symbol
_atom_type_description
_atom_type_scat_dispersion_real
_atom_type_scat_dispersion_imag
_atom_type_scat_source
C C 0.0033 0.0016 'International Tables Vol C Tables 4.2.6.8 and 6.1.1.4'
H H 0 0 'International Tables Vol C Tables 4.2.6.8 and 6.1.1.4'
F F 0.0171 0.0103 'International Tables Vol C Tables 4.2.6.8 and 6.1.1.4'
N N 0.0061 0.0033 'International Tables Vol C Tables 4.2.6.8 and 6.1.1.4'
O O 0.0106 0.006 'International Tables Vol C Tables 4.2.6.8 and 6.1.1.4'
U U -9.6767 9.6646 'International Tables Vol C Tables 4.2.6.8 and 6.1.1.4'

loop_
_geom_angle_atom_site_label_1
_geom_angle_atom_site_label_2
_geom_angle_atom_site_label_3
_geom_angle
_geom_angle_site_symmetry_1
_geom_angle_site_symmetry_3
_geom_angle_publ_flag
O2 U1 O1 178.0(8) . . ?
O2 U1 F1 95.7(14) . . ?
O1 U1 F1 86.3(15) . . ?
O2 U1 F2 91.3(8) . 3 ?
O1 U1 F2 89.2(8) . 3 ?
F1 U1 F2 76.6(2) . 3 ?
O2 U1 F2 91.3(8) . . ?
O1 U1 F2 89.2(8) . . ?
F1 U1 F2 76.6(2) . . ?
F2 U1 F2 153.2(5) 3 . ?
O2 U1 F3 87.4(10) . 3 ?
O1 U1 F3 90.9(11) . 3 ?
F1 U1 F3 148.7(2) . 3 ?
F2 U1 F3 72.2(3) 3 3 ?
F2 U1 F3 134.5(3) . 3 ?
O2 U1 F3 87.4(10) . . ?
O1 U1 F3 90.9(11) . . ?
F1 U1 F3 148.7(2) . . ?
F2 U1 F3 134.5(3) 3 . ?
F2 U1 F3 72.2(3) . . ?
F3 U1 F3 62.3(4) 3 . ?
O2 U1 U2 87.7(10) . . ?
O1 U1 U2 90.3(11) . . ?
F1 U1 U2 176.6(10) . . ?
F2 U1 U2 103.4(2) 3 . ?
F2 U1 U2 103.4(2) . . ?
F3 U1 U2 31.2(2) 3 . ?
F3 U1 U2 31.2(2) . . ?
F5 U2 F5 146.8(5) 3 . ?
F5 U2 F6 91.6(7) 3 . ?
F5 U2 F6 91.6(7) . . ?
F5 U2 F4 93.6(7) 3 . ?
F5 U2 F4 93.6(7) . . ?
F6 U2 F4 161.7(5) . . ?
F5 U2 F3 139.4(3) 3 . ?
F5 U2 F3 73.8(3) . . ?
F6 U2 F3 84.3(8) . . ?
F4 U2 F3 80.3(9) . . ?
F5 U2 F3 73.8(3) 3 3 ?
F5 U2 F3 139.4(3) . 3 ?
F6 U2 F3 84.3(8) . 3 ?
F4 U2 F3 80.3(9) . 3 ?
F3 U2 F3 65.6(4) . 3 ?
F5 U2 F6 76.9(5) 3 2_565 ?
F5 U2 F6 76.9(5) . 2_565 ?
F6 U2 F6 133.3(6) . 2_565 ?
F4 U2 F6 64.9(7) . 2_565 ?
F3 U2 F6 132.5(6) . 2_565 ?
F3 U2 F6 132.5(6) 3 2_565 ?
F5 U2 F4 75.8(4) 3 2_564 ?
F5 U2 F4 75.8(4) . 2_564 ?
F6 U2 F4 64.5(7) . 2_564 ?
F4 U2 F4 133.8(7) . 2_564 ?
F3 U2 F4 135.3(6) . 2_564 ?
F3 U2 F4 135.3(6) 3 2_564 ?
F6 U2 F4 68.8(5) 2_565 2_564 ?
F5 U2 U2 84.0(6) 3 2_565 ?
F5 U2 U2 84.0(6) . 2_565 ?
F6 U2 U2 164.2(6) . 2_565 ?
F4 U2 U2 34.1(8) . 2_565 ?
F3 U2 U2 108.8(6) . 2_565 ?
F3 U2 U2 108.8(6) 3 2_565 ?
F6 U2 U2 30.9(5) 2_565 2_565 ?
F4 U2 U2 99.7(6) 2_564 2_565 ?
F5 U2 U2 82.4(6) 3 2_564 ?
F5 U2 U2 82.4(6) . 2_564 ?
F6 U2 U2 33.1(6) . 2_564 ?
F4 U2 U2 165.1(8) . 2_564 ?
F3 U2 U2 111.9(6) . 2_564 ?
F3 U2 U2 111.9(6) 3 2_564 ?
F6 U2 U2 100.2(5) 2_565 2_564 ?
F4 U2 U2 31.3(6) 2_564 2_564 ?
U2 U2 U2 131.04(4) 2_565 2_564 ?
F5 U2 U1 106.6(2) 3 . ?
F5 U2 U1 106.6(2) . . ?
F6 U2 U1 82.5(6) . . ?
F4 U2 U1 79.3(8) . . ?
F3 U2 U1 32.8(2) . . ?
F3 U2 U1 32.8(2) 3 . ?
F6 U2 U1 144.2(5) 2_565 . ?
F4 U2 U1 147.0(6) 2_564 . ?
U2 U2 U1 113.34(4) 2_565 . ?
U2 U2 U1 115.62(4) 2_564 . ?
O3 U3 O3 176.0(10) 3 . ?
O3 U3 F9 80.5(7) 3 3 ?
O3 U3 F9 103.6(7) . 3 ?
O3 U3 F9 103.6(7) 3 . ?
O3 U3 F9 80.5(7) . . ?
F9 U3 F9 23.1(10) 3 . ?
O3 U3 F7 90.5(14) 3 2 ?
O3 U3 F7 90.5(14) . 2 ?
F9 U3 F7 76.2(16) 3 2 ?
F9 U3 F7 76.2(16) . 2 ?
O3 U3 F8 88.4(9) 3 2 ?
O3 U3 F8 88.4(9) . 2 ?
F9 U3 F8 142.3(15) 3 2 ?
F9 U3 F8 142.3(15) . 2 ?
F7 U3 F8 67.9(7) 2 2 ?
O3 U3 F8 90.2(14) 3 . ?
O3 U3 F8 90.2(14) . . ?
F9 U3 F8 82.4(16) 3 . ?
F9 U3 F8 82.4(16) . . ?
F7 U3 F8 158.1(4) 2 . ?
F8 U3 F8 134.0(7) 2 . ?
O3 U3 F7 88.3(9) 3 . ?
O3 U3 F7 88.3(9) . . ?
F9 U3 F7 145.4(15) 3 . ?
F9 U3 F7 145.4(15) . . ?
F7 U3 F7 136.9(6) 2 . ?
F8 U3 F7 69.0(5) 2 . ?
F8 U3 F7 64.9(7) . . ?
O3 U3 U3 89.3(13) 3 2 ?
O3 U3 U3 89.3(13) . 2 ?
F9 U3 U3 109.5(14) 3 2 ?
F9 U3 U3 109.5(14) . 2 ?
F7 U3 U3 34.0(7) 2 2 ?
F8 U3 U3 33.8(6) 2 2 ?
F8 U3 U3 167.8(7) . 2 ?
F7 U3 U3 102.9(6) . 2 ?
O3 U3 U3 89.1(13) 3 2_554 ?
O3 U3 U3 89.1(13) . 2_554 ?
F9 U3 U3 114.7(14) 3 2_554 ?
F9 U3 U3 114.7(14) . 2_554 ?
F7 U3 U3 168.8(7) 2 2_554 ?
F8 U3 U3 100.9(6) 2 2_554 ?
F8 U3 U3 33.1(7) . 2_554 ?
F7 U3 U3 31.9(6) . 2_554 ?
U3 U3 U3 134.76(5) 2 2_554 ?
U2 F3 U1 116.0(3) . . ?
U2 F4 U2 114.6(13) . 2_565 ?
U2 F6 U2 116.0(10) . 2_564 ?
U3 F7 U3 114.1(11) 2_554 . ?
U3 F8 U3 113.1(12) 2_554 . ?
F9 F9 U3 78.4(5) 3 . ?
N2 C4 C3 107(2) . . ?
N1 C3 C4 111(2) . . ?
C3 N1 C1 115(2) . . ?
C3 N1 C2 109(2) . . ?
C1 N1 C2 106(2) . . ?
C4 N2 C6 119(3) . . ?
C4 N2 C5 110.0(16) . . ?
C6 N2 C5 101(3) . . ?
N1 C1 C6 108.2(15) . . ?
C2 C5 N2 110(2) . . ?
N2 C6 C1 108.5(16) . . ?
C5 C2 N1 107(2) . . ?

loop_
_geom_bond_atom_site_label_1
_geom_bond_atom_site_label_2
_geom_bond_distance
_geom_bond_site_symmetry_2
_geom_bond_publ_flag
U1 O2 1.76(3) . ?
U1 O1 1.80(3) . ?
U1 F1 2.194(11) . ?
U1 F2 2.266(9) 3 ?
U1 F2 2.267(9) . ?
U1 F3 2.410(8) 3 ?
U1 F3 2.410(8) . ?
U1 U2 3.9987(10) . ?
U2 F5 2.178(8) 3 ?
U2 F5 2.178(8) . ?
U2 F6 2.26(2) . ?
U2 F4 2.26(3) . ?
U2 F3 2.304(8) . ?
U2 F3 2.304(8) 3 ?
U2 F6 2.41(2) 2_565 ?
U2 F4 2.44(3) 2_564 ?
U2 U2 3.9561(11) 2_565 ?
U2 U2 3.9561(11) 2_564 ?
U3 O3 1.767(14) 3 ?
U3 O3 1.767(14) . ?
U3 F9 2.20(2) 3 ?
U3 F9 2.20(2) . ?
U3 F7 2.26(2) 2 ?
U3 F8 2.31(3) 2 ?
U3 F8 2.36(2) . ?
U3 F7 2.39(3) . ?
U3 U3 3.9006(11) 2 ?
U3 U3 3.9006(11) 2_554 ?
F4 U2 2.44(3) 2_565 ?
F6 U2 2.41(2) 2_564 ?
F7 U3 2.26(2) 2_554 ?
F8 U3 2.31(3) 2_554 ?
F9 F9 0.88(4) 3 ?
C4 N2 1.46(4) . ?
C4 C3 1.54(4) . ?
C3 N1 1.42(4) . ?
N1 C1 1.49(2) . ?
N1 C2 1.56(4) . ?
N2 C6 1.48(2) . ?
N2 C5 1.52(4) . ?
C1 C6 1.52(3) . ?
C5 C2 1.51(4) . ?
